data_4075533
loop_
_publ_author_name
'Yamashita, Makoto'
'Takamiya, Ikuko'
'Jin, Koichiro'
'Nozaki, Kyoko'

_publ_section_title
;
 Syntheses and Structures of Bulky Monophosphine-Ligated Methylpalladium
 Complexes:&#x00A0; Application to Homo- and Copolymerization of
 Norbornene and/or Methoxycarbonylnorbornene
;
_journal_issue 19
_journal_name_full Organometallics
_journal_page_first 4588
_journal_paper_doi 10.1021/om060347w
_journal_volume 25
_journal_year 2006
_chemical_formula_sum 'C13 H30 Cl P Pd'
_chemical_formula_weight 359.19
_chemical_name_systematic
; 
 ? 
;
_space_group_IT_number 2
_symmetry_cell_setting triclinic
_symmetry_space_group_name_Hall '-P 1'
_symmetry_space_group_name_H-M 'P -1'
_atom_sites_solution_hydrogens geom
_atom_sites_solution_primary direct
_atom_sites_solution_secondary difmap
_audit_creation_method SHELXL-97
_cell_angle_alpha 91.59(2)
_cell_angle_beta 91.034(20)
_cell_angle_gamma 94.29(2)
_cell_formula_units_Z 2
_cell_length_a 8.551(9)
_cell_length_b 9.521(9)
_cell_length_c 9.873(11)
_cell_measurement_reflns_used 2624
_cell_measurement_temperature 120(2)
_cell_measurement_theta_max 27.4835
_cell_measurement_theta_min 3.0222
_cell_volume 801.1(14)
_computing_cell_refinement 'RIGAKU CrystalClear'
_computing_data_collection 'RIGAKU CrystalClear'
_computing_data_reduction 'RIGAKU CrystalClear'
_computing_molecular_graphics ORTEP-III
_computing_structure_refinement 'SHELXL-97 (Sheldrick, 1997)'
_computing_structure_solution SIR-97
_diffrn_ambient_temperature 120(2)
_diffrn_detector_area_resol_mean 7.31
_diffrn_measured_fraction_theta_full 0.955
_diffrn_measured_fraction_theta_max 0.955
_diffrn_measurement_device_type 'RIGAKU/MSC Meacury CCD'
_diffrn_measurement_method 'omega scans'
_diffrn_radiation_monochromator graphite
_diffrn_radiation_source 'fine-focus sealed tube'
_diffrn_radiation_type MoK\a
_diffrn_radiation_wavelength 0.71070
_diffrn_reflns_av_R_equivalents 0.0183
_diffrn_reflns_av_sigmaI/netI 0.0316
_diffrn_reflns_limit_h_max 10
_diffrn_reflns_limit_h_min -10
_diffrn_reflns_limit_k_max 10
_diffrn_reflns_limit_k_min -11
_diffrn_reflns_limit_l_max 11
_diffrn_reflns_limit_l_min -11
_diffrn_reflns_number 4948
_diffrn_reflns_theta_full 25.00
_diffrn_reflns_theta_max 25.00
_diffrn_reflns_theta_min 3.02
_exptl_absorpt_coefficient_mu 1.402
_exptl_absorpt_correction_T_max 0.7668
_exptl_absorpt_correction_T_min 0.7668
_exptl_absorpt_correction_type multi-scan
_exptl_crystal_colour Yellow
_exptl_crystal_density_diffrn 1.489
_exptl_crystal_density_method 'not measured'
_exptl_crystal_description Block
_exptl_crystal_F_000 372
_exptl_crystal_size_max 0.20
_exptl_crystal_size_mid 0.20
_exptl_crystal_size_min 0.20
_refine_diff_density_max 0.883
_refine_diff_density_min -0.852
_refine_diff_density_rms 0.114
_refine_ls_extinction_method none
_refine_ls_goodness_of_fit_ref 1.213
_refine_ls_hydrogen_treatment constr
_refine_ls_matrix_type full
_refine_ls_number_parameters 155
_refine_ls_number_reflns 2707
_refine_ls_number_restraints 0
_refine_ls_restrained_S_all 1.213
_refine_ls_R_factor_all 0.0322
_refine_ls_R_factor_gt 0.0315
_refine_ls_shift/su_max 0.024
_refine_ls_shift/su_mean 0.001
_refine_ls_structure_factor_coef Fsqd
_refine_ls_weighting_details 'calc w=1/[\s^2^(Fo^2^)+(0.0000P)^2^+5.4349P] where P=(Fo^2^+2Fc^2^)/3'
_refine_ls_weighting_scheme calc
_refine_ls_wR_factor_gt 0.0916
_refine_ls_wR_factor_ref 0.0918
_reflns_number_gt 2590
_reflns_number_total 2707
_reflns_threshold_expression >2sigma(I)
_cod_data_source_file om060347wsi20060418_103230.cif
_cod_data_source_block 1a
_cod_depositor_comments
;
The following automatic conversions were performed:

'_exptl_absorpt_correction_type' value 'Multi-scan' changed to
'multi-scan' according to
/home/saulius/struct/CIF-dictionaries/cif_core.dic dictionary named
'cif_core.dic' version 2.4.1 from 2010-06-29.

Automatic conversion script
Id: cif_fix_values 1715 2011-07-08 13:25:40Z adriana 
;
_cod_original_cell_volume 801.0(14)
_cod_original_sg_symbol_H-M P-1
_cod_database_code 4075533

loop_
_symmetry_equiv_pos_as_xyz
'x, y, z'
'-x, -y, -z'

loop_
_atom_site_label
_atom_site_type_symbol
_atom_site_fract_x
_atom_site_fract_y
_atom_site_fract_z
_atom_site_U_iso_or_equiv
_atom_site_adp_type
_atom_site_occupancy
_atom_site_symmetry_multiplicity
_atom_site_calc_flag
_atom_site_refinement_flags
Pd1 Pd 0.69982(4) 0.75684(4) 0.97824(4) 0.01097(13) Uani 1 1 d .
Cl1 Cl 0.65162(15) 0.78686(14) 0.74760(12) 0.0198(3) Uani 1 1 d .
C1 C 0.9143(6) 0.6976(6) 0.9474(5) 0.0205(11) Uani 1 1 d .
H1 H 0.9840 0.7798 0.9253 0.031 Uiso 1 1 calc R
H2 H 0.9113 0.6281 0.8721 0.031 Uiso 1 1 calc R
H3 H 0.9536 0.6555 1.0296 0.031 Uiso 1 1 calc R
P1 P 0.70423(13) 0.74650(12) 1.20520(11) 0.0085(3) Uani 1 1 d .
C2 C 0.4855(5) 0.7479(5) 1.2262(5) 0.0129(10) Uani 1 1 d .
C3 C 0.4276(6) 0.8399(6) 1.1109(5) 0.0172(11) Uani 1 1 d .
H4 H 0.3132 0.8406 1.1133 0.026 Uiso 1 1 calc R
H5 H 0.4580 0.8008 1.0232 0.026 Uiso 1 1 calc R
H6 H 0.4752 0.9364 1.1234 0.026 Uiso 1 1 calc R
C4 C 0.4052(6) 0.5994(5) 1.1956(5) 0.0180(11) Uani 1 1 d .
H7 H 0.4279 0.5373 1.2699 0.027 Uiso 1 1 calc R
H8 H 0.4451 0.5612 1.1109 0.027 Uiso 1 1 calc R
H9 H 0.2915 0.6053 1.1867 0.027 Uiso 1 1 calc R
C5 C 0.4282(6) 0.8046(6) 1.3610(5) 0.0180(11) Uani 1 1 d .
H10 H 0.3134 0.7925 1.3622 0.027 Uiso 1 1 calc R
H11 H 0.4622 0.9049 1.3720 0.027 Uiso 1 1 calc R
H12 H 0.4721 0.7528 1.4353 0.027 Uiso 1 1 calc R
C6 C 0.8065(5) 0.9128(5) 1.2839(5) 0.0130(10) Uani 1 1 d .
C7 C 0.7269(6) 1.0411(5) 1.2339(6) 0.0206(11) Uani 1 1 d .
H13 H 0.6218 1.0417 1.2719 0.031 Uiso 1 1 calc R
H14 H 0.7185 1.0363 1.1348 0.031 Uiso 1 1 calc R
H15 H 0.7895 1.1274 1.2632 0.031 Uiso 1 1 calc R
C8 C 0.9757(6) 0.9317(6) 1.2310(5) 0.0186(11) Uani 1 1 d .
H16 H 1.0273 1.0201 1.2684 0.028 Uiso 1 1 calc R
H17 H 0.9725 0.9344 1.1318 0.028 Uiso 1 1 calc R
H18 H 1.0344 0.8526 1.2592 0.028 Uiso 1 1 calc R
C9 C 0.8101(6) 0.9176(6) 1.4392(5) 0.0203(11) Uani 1 1 d .
H19 H 0.8559 1.0099 1.4722 0.031 Uiso 1 1 calc R
H20 H 0.8736 0.8437 1.4724 0.031 Uiso 1 1 calc R
H21 H 0.7029 0.9023 1.4722 0.031 Uiso 1 1 calc R
C10 C 0.7757(5) 0.5854(5) 1.2898(5) 0.0124(10) Uani 1 1 d .
C11 C 0.9549(6) 0.5994(6) 1.3118(6) 0.0201(11) Uani 1 1 d .
H22 H 0.9835 0.6755 1.3786 0.030 Uiso 1 1 calc R
H23 H 1.0056 0.6210 1.2258 0.030 Uiso 1 1 calc R
H24 H 0.9897 0.5106 1.3451 0.030 Uiso 1 1 calc R
C12 C 0.7374(6) 0.4555(5) 1.1964(5) 0.0195(11) Uani 1 1 d .
H25 H 0.7898 0.3755 1.2314 0.029 Uiso 1 1 calc R
H26 H 0.7741 0.4755 1.1050 0.029 Uiso 1 1 calc R
H27 H 0.6237 0.4324 1.1932 0.029 Uiso 1 1 calc R
C13 C 0.7031(6) 0.5584(6) 1.4292(5) 0.0199(11) Uani 1 1 d .
H28 H 0.7458 0.4754 1.4681 0.030 Uiso 1 1 calc R
H29 H 0.5890 0.5420 1.4185 0.030 Uiso 1 1 calc R
H30 H 0.7283 0.6406 1.4897 0.030 Uiso 1 1 calc R

loop_
_atom_site_aniso_label
_atom_site_aniso_U_11
_atom_site_aniso_U_22
_atom_site_aniso_U_33
_atom_site_aniso_U_23
_atom_site_aniso_U_13
_atom_site_aniso_U_12
Pd1 0.0120(2) 0.0132(2) 0.00793(19) 0.00026(13) 0.00243(13) 0.00221(14)
Cl1 0.0272(7) 0.0230(7) 0.0094(6) 0.0020(5) 0.0015(5) 0.0028(5)
C1 0.015(2) 0.027(3) 0.020(3) 0.005(2) 0.006(2) 0.008(2)
P1 0.0080(5) 0.0105(6) 0.0072(6) 0.0002(4) 0.0018(4) 0.0008(4)
C2 0.010(2) 0.015(3) 0.014(2) 0.0020(19) 0.0019(18) 0.0018(19)
C3 0.012(2) 0.023(3) 0.017(3) 0.001(2) -0.0004(19) 0.007(2)
C4 0.012(2) 0.020(3) 0.021(3) -0.003(2) 0.001(2) -0.002(2)
C5 0.013(2) 0.025(3) 0.017(3) 0.001(2) 0.004(2) 0.005(2)
C6 0.012(2) 0.010(2) 0.015(2) -0.0020(19) 0.0003(18) -0.0015(19)
C7 0.024(3) 0.013(3) 0.024(3) 0.000(2) -0.001(2) 0.000(2)
C8 0.013(2) 0.021(3) 0.022(3) 0.005(2) 0.001(2) -0.005(2)
C9 0.021(3) 0.020(3) 0.019(3) -0.003(2) -0.001(2) -0.002(2)
C10 0.011(2) 0.013(2) 0.014(2) 0.0030(19) 0.0023(18) 0.0045(18)
C11 0.013(2) 0.021(3) 0.028(3) 0.007(2) -0.002(2) 0.008(2)
C12 0.019(3) 0.013(3) 0.027(3) 0.001(2) 0.004(2) 0.005(2)
C13 0.022(3) 0.022(3) 0.016(3) 0.009(2) 0.005(2) 0.005(2)

loop_
_atom_type_symbol
_atom_type_description
_atom_type_scat_dispersion_real
_atom_type_scat_dispersion_imag
_atom_type_scat_source
C C 0.0033 0.0016 'International Tables Vol C Tables 4.2.6.8 and 6.1.1.4'
H H 0.0000 0.0000 'International Tables Vol C Tables 4.2.6.8 and 6.1.1.4'
P P 0.1023 0.0942 'International Tables Vol C Tables 4.2.6.8 and 6.1.1.4'
Cl Cl 0.1484 0.1585 'International Tables Vol C Tables 4.2.6.8 and 6.1.1.4'
Pd Pd -0.9988 1.0072 'International Tables Vol C Tables 4.2.6.8 and 6.1.1.4'

loop_
_geom_angle_atom_site_label_1
_geom_angle_atom_site_label_2
_geom_angle_atom_site_label_3
_geom_angle
C1 Pd1 H5 173.9
C1 Pd1 P1 97.50(16)
H5 Pd1 P1 79.3
C1 Pd1 Cl1 92.98(16)
H5 Pd1 Cl1 90.5
P1 Pd1 Cl1 169.40(5)
Pd1 C1 H1 109.5
Pd1 C1 H2 109.5
H1 C1 H2 109.5
Pd1 C1 H3 109.5
H1 C1 H3 109.5
H2 C1 H3 109.5
C2 P1 C6 110.0(2)
C2 P1 C10 109.1(2)
C6 P1 C10 110.2(2)
C2 P1 Pd1 96.15(15)
C6 P1 Pd1 110.51(16)
C10 P1 Pd1 119.88(16)
C5 C2 C4 109.4(4)
C5 C2 C3 108.8(4)
C4 C2 C3 104.9(4)
C5 C2 P1 117.3(3)
C4 C2 P1 110.2(3)
C3 C2 P1 105.5(3)
C2 C3 H4 109.5
C2 C3 H5 109.5
H4 C3 H5 109.5
C2 C3 H6 109.5
H4 C3 H6 109.5
H5 C3 H6 109.5
C2 C4 H7 109.5
C2 C4 H8 109.5
H7 C4 H8 109.5
C2 C4 H9 109.5
H7 C4 H9 109.5
H8 C4 H9 109.5
C2 C5 H10 109.5
C2 C5 H11 109.5
H10 C5 H11 109.5
C2 C5 H12 109.5
H10 C5 H12 109.5
H11 C5 H12 109.5
C7 C6 C9 108.7(4)
C7 C6 C8 104.8(4)
C9 C6 C8 109.8(4)
C7 C6 P1 109.5(3)
C9 C6 P1 114.3(3)
C8 C6 P1 109.4(3)
C6 C7 H13 109.5
C6 C7 H14 109.5
H13 C7 H14 109.5
C6 C7 H15 109.5
H13 C7 H15 109.5
H14 C7 H15 109.5
C6 C8 H16 109.5
C6 C8 H17 109.5
H16 C8 H17 109.5
C6 C8 H18 109.5
H16 C8 H18 109.5
H17 C8 H18 109.5
C6 C9 H19 109.5
C6 C9 H20 109.5
H19 C9 H20 109.5
C6 C9 H21 109.5
H19 C9 H21 109.5
H20 C9 H21 109.5
C12 C10 C11 106.9(4)
C12 C10 C13 109.1(4)
C11 C10 C13 106.9(4)
C12 C10 P1 109.0(3)
C11 C10 P1 111.3(3)
C13 C10 P1 113.4(3)
C10 C11 H22 109.5
C10 C11 H23 109.5
H22 C11 H23 109.5
C10 C11 H24 109.5
H22 C11 H24 109.5
H23 C11 H24 109.5
C10 C12 H25 109.5
C10 C12 H26 109.5
H25 C12 H26 109.5
C10 C12 H27 109.5
H25 C12 H27 109.5
H26 C12 H27 109.5
C10 C13 H28 109.5
C10 C13 H29 109.5
H28 C13 H29 109.5
C10 C13 H30 109.5
H28 C13 H30 109.5
H29 C13 H30 109.5

loop_
_geom_bond_atom_site_label_1
_geom_bond_atom_site_label_2
_geom_bond_distance
Pd1 C1 1.985(5)
Pd1 H5 2.1906
Pd1 P1 2.245(3)
Pd1 Cl1 2.336(3)
C1 H1 0.9800
C1 H2 0.9800
C1 H3 0.9800
P1 C2 1.887(5)
P1 C6 1.891(5)
P1 C10 1.902(5)
C2 C5 1.525(7)
C2 C4 1.545(7)
C2 C3 1.552(7)
C3 H4 0.9800
C3 H5 0.9800
C3 H6 0.9800
C4 H7 0.9800
C4 H8 0.9800
C4 H9 0.9800
C5 H10 0.9800
C5 H11 0.9800
C5 H12 0.9800
C6 C7 1.531(7)
C6 C9 1.532(7)
C6 C8 1.546(7)
C7 H13 0.9800
C7 H14 0.9800
C7 H15 0.9800
C8 H16 0.9800
C8 H17 0.9800
C8 H18 0.9800
C9 H19 0.9800
C9 H20 0.9800
C9 H21 0.9800
C10 C12 1.534(7)
C10 C11 1.539(7)
C10 C13 1.540(7)
C11 H22 0.9800
C11 H23 0.9800
C11 H24 0.9800
C12 H25 0.9800
C12 H26 0.9800
C12 H27 0.9800
C13 H28 0.9800
C13 H29 0.9800
C13 H30 0.9800
